data_1563624
loop_
_publ_author_name
'Zubkov, Vladimir G.'
'Tarakina, Nadezda V.'
'Leonidov, Ivan I.'
'Tyutyunnik, Alexander P.'
'Surat, Ludmila L.'
'Melkozerova, Marina A.'
'Zabolotskaya, Elena V.'
'Kellerman, Dina G.'

_publ_section_title
;
 Synthesis and crystal structure of Ln2M2+Ge4O12, Ln=rare-earth element or
 Y; M=Ca, Mn, Zn
;
_journal_issue 5
_journal_name_full 'Journal of Solid State Chemistry'
_journal_page_first 1186
_journal_page_last 1193
_journal_paper_doi 10.1016/j.jssc.2010.03.027
_journal_volume 183
_journal_year 2010
_chemical_formula_sum 'Ca Er2 Ge4 O12'
_chemical_formula_weight 856.95
_space_group_IT_number 125
_space_group_name_Hall '-P 4a 2b'
_space_group_name_H-M_alt 'P 4/n b m :2'
_symmetry_cell_setting tetragonal
_symmetry_space_group_name_H-M 'P 4/n b m :2'
_cell_angle_alpha 90.0
_cell_angle_beta 90.0
_cell_angle_gamma 90.0
_cell_formula_units_Z 2
_cell_length_a 9.97205(7)
_cell_length_b 9.97205
_cell_length_c 5.06150(4)
_cell_volume 503.325(5)
_computing_structure_refinement GSAS
_diffrn_radiation_polarisn_ratio 0.8
_diffrn_radiation_probe x-ray
_diffrn_radiation_wavelength 1.54056
_exptl_absorpt_correction_T_max 3.98517
_exptl_absorpt_correction_T_min 1.95135
_exptl_absorpt_process_details
;   GSAS Absorption/surface roughness correction: function number 4
 Flat plate transmission absorption correction
Terms =    -0.43136         0.0000    
Correction is refined.
;
_pd_calc_method 'Rietveld Refinement'
_pd_instr_location ' ?'
_pd_meas_2theta_range_inc 0.02
_pd_meas_2theta_range_max 119.98
_pd_meas_2theta_range_min 2.0
_pd_meas_number_of_points 5900
_pd_proc_2theta_range_inc 0.02
_pd_proc_2theta_range_max 119.95486
_pd_proc_2theta_range_min 1.97485
_pd_proc_info_datetime 2010-02-27T12:59:20
_pd_proc_info_excluded_regions ' ?'
_pd_proc_ls_background_function
;   GSAS Background function number 1 with 36 terms.
 Shifted Chebyshev function of 1st kind
      1:    2197.91     2:   -2720.30     3:    1691.18     4:   -769.387    
      5:    238.623     6:   -19.3866     7:   -19.4701     8:   -22.7939    
      9:    56.3368    10:   -85.7089    11:    58.3064    12:   -28.0726    
     13:    32.6554    14:   -40.1221    15:    32.9565    16:   -27.0185    
     17:    42.2145    18:   -18.5200    19:    14.7452    20:    3.97586    
     21:    10.3616    22:   -12.1504    23:    34.8579    24:   -48.9251    
     25:    43.0981    26:   -14.6982    27:   -21.9003    28:    36.4869    
     29:   -38.0633    30:    20.4222    31:    16.1233    32:   -42.3238    
     33:    41.6472    34:   -12.4284    35:   0.433981    36:    17.6008    
;
_pd_proc_ls_peak_cutoff 0.00200
_pd_proc_ls_profile_function
;
 CW Profile function number 2 with  18 terms
 Profile coefficients for Simpson's rule integration of pseudovoigt function
 C.J. Howard (1982). J. Appl. Cryst.,15,615-620.
 P. Thompson, D.E. Cox & J.B. Hastings (1987). J. Appl. Cryst.,20,79-83.
 #1(GU)   =   22.326 #2(GV)   =  -14.665 #3(GW)   =   15.834
 #4(LX)   =    2.470 #5(LY)   =    7.455 #6(trns) =    0.000
 #7(asym) =   1.3428 #8(shft) =   0.0000 #9(GP)   =    0.000
 #10(stec)=     0.00 #11(ptec)=     0.00 #12(sfec)=     0.00
 #13(L11) =    0.000 #14(L22) =    0.000 #15(L33) =    0.000
 #16(L12) =    0.000 #17(L13) =    0.000 #18(L23) =    0.000
 Peak tails are ignored  where the intensity is below 0.0020 times the peak
   Aniso. broadening axis   0.0   0.0   1.0
;
_pd_proc_ls_prof_R_factor 0.0339
_pd_proc_ls_prof_wR_expected 0.0200
_pd_proc_ls_prof_wR_factor 0.0507
_pd_proc_number_of_points 5900
_pd_spec_mounting ' ?'
_refine_ls_goodness_of_fit_all 2.77
_refine_ls_matrix_type full
_refine_ls_number_parameters 71
_refine_ls_number_restraints 0
_refine_ls_R_Fsqd_factor 0.02424
_refine_ls_shift/su_max 0.01
_refine_ls_shift/su_mean 0.00
_reflns_d_resolution_high 0.892
_reflns_d_resolution_low 7.051
_reflns_limit_h_max 11
_reflns_limit_h_min 0
_reflns_limit_k_max 8
_reflns_limit_k_min 0
_reflns_limit_l_max 5
_reflns_limit_l_min 0
_reflns_number_total 209
_cod_data_source_file ER2CAGe4O12.cif
_cod_data_source_block ER2CA(VO3)4_publ
_cod_depositor_comments
;
The following automatic conversions were performed:

data item '_geom_angle_publ_flag' value 'N' was changed to 'n' in
accordance with the built-in table derived from the CIF Core
dictionary named 'cif_core.dic' version 2.4.5 last updated on
2014-11-21 (127 times).

data item '_geom_bond_publ_flag' value 'N' was changed to 'n' in
accordance with the built-in table derived from the CIF Core
dictionary named 'cif_core.dic' version 2.4.5 last updated on
2014-11-21 (56 times).

Automatic conversion script
Id: cif_fix_values 8369 2020-08-20 11:38:08Z andrius 
;
_cod_original_cell_volume 503.325(10)
_cod_original_sg_symbol_H-M 'P 4/n b m'
_cod_original_formula_sum 'Ca1.00 Er2.00 Ge4 O12'
_cod_database_code 1563624
_gsas_exptl_extinct_corr_t_min 1.00000
_gsas_exptl_extinct_corr_t_max 1.00000

loop_
_symmetry_equiv_pos_site_id
_symmetry_equiv_pos_as_xyz
1 +x,+y,+z
2 -y+1/2,+x,+z
3 -x+1/2,-y+1/2,+z
4 +y,-x+1/2,+z
5 -x,+y+1/2,+z
6 -y,-x,+z
7 +x+1/2,-y,+z
8 +y+1/2,+x+1/2,+z
-1 -x,-y,-z
-2 +y+1/2,-x,-z
-3 +x+1/2,+y+1/2,-z
-4 -y,+x+1/2,-z
-5 +x,-y+1/2,-z
-6 +y,+x,-z
-7 -x+1/2,+y,-z
-8 -y+1/2,-x+1/2,-z

loop_
_atom_site_aniso_label
_atom_site_aniso_U_11
_atom_site_aniso_U_12
_atom_site_aniso_U_13
_atom_site_aniso_U_22
_atom_site_aniso_U_23
_atom_site_aniso_U_33
Ca 0.0280(9) -0.0065(6) 0.0030(13) 0.0280(9) -0.0030(13) 0.0245(13)
Er1 0.0280(9) -0.0065(6) 0.0030(13) 0.0280(9) -0.0030(13) 0.0245(13)
Er2 0.0197(9) 0.0 0.0 0.0197(9) 0.0 0.0191(11)
Ge 0.0215(10) 0.0 0.0 0.0171(10) -0.0047(15) 0.0193(10)
O1 0.0199(23) -0.0007(33) -0.0021(25) 0.0199(23) 0.0021(25) 0.010(4)
O2 0.0195(33) -0.0005(19) 0.0037(26) 0.0155(32) 0.0036(24) 0.0163(25)

loop_
_atom_site_type_symbol
_atom_site_label
_atom_site_fract_x
_atom_site_fract_y
_atom_site_fract_z
_atom_site_occupancy
_atom_site_thermal_displace_type
_atom_site_U_iso_or_equiv
_atom_site_symmetry_multiplicity
Ca Ca 0.0 0.0 0.5 0.5 Uani 0.02684 4
Er Er1 0.0 0.0 0.5 0.5 Uani 0.02684 4
Er Er2 0.25 0.25 0.5 1.0 Uani 0.01947 2
Ge Ge 0.52082(10) 0.25 0.0 1.0 Uani 0.0193 8
O O1 0.6272(4) 0.3728(4) 0.1575(10) 1.0 Uani 0.01653 8
O O2 0.1736(4) 0.0630(4) 0.2567(8) 1.0 Uani 0.0171 16

loop_
_atom_type_symbol
_atom_type_number_in_cell
_atom_type_scat_dispersion_real
_atom_type_scat_dispersion_imag
_atom_type_scat_Cromer_Mann_a1
_atom_type_scat_Cromer_Mann_a2
_atom_type_scat_Cromer_Mann_a3
_atom_type_scat_Cromer_Mann_a4
_atom_type_scat_Cromer_Mann_b1
_atom_type_scat_Cromer_Mann_b2
_atom_type_scat_Cromer_Mann_b3
_atom_type_scat_Cromer_Mann_b4
_atom_type_scat_Cromer_Mann_c
_atom_type_scat_source
Ca 2.0 0.000 0.000 8.62660 10.4421 7.38730 0.65990 1.58990 85.7484 1.02110 178.437 1.37510 International_Tables_Vol_C
Er 4.0 0.000 0.000 27.6563 2.07356 16.4285 0.22354 14.9779 11.3604 2.98233 105.703 5.92046 International_Tables_Vol_C
Ge 8.0 0.000 0.000 16.0816 2.85090 6.37470 0.25160 3.70680 11.4468 3.68300 54.7625 2.13130 International_Tables_Vol_C
O 24.0 0.000 0.000 3.04850 13.2771 2.28680 5.70110 1.54630 0.32390 0.86700 32.9089 0.25080 International_Tables_Vol_C

loop_
_geom_angle_atom_site_label_1
_geom_angle_atom_site_label_2
_geom_angle_atom_site_label_3
_geom_angle
_geom_angle_site_symmetry_1
_geom_angle_site_symmetry_2
_geom_angle_site_symmetry_3
_geom_angle_publ_flag
Er2 Ca Er2 180.0 1_555 . 5_545 n
Er2 Ca O1 89.9994 1_555 . 3_555 n
Er2 Ca O1 90.0006 1_555 . -3_456 n
Er2 Ca O2 41.15(10) 1_555 . 1_555 n
Er2 Ca O2 138.85(10) 1_555 . 6_555 n
Er2 Ca O2 138.85(10) 1_555 . -1_556 n
Er2 Ca O2 41.15(10) 1_555 . -6_556 n
Er2 Ca O1 90.0006 5_545 . 3_555 n
Er2 Ca O1 89.9994 5_545 . -3_456 n
Er2 Ca O2 138.85(10) 5_545 . 1_555 n
Er2 Ca O2 41.15(10) 5_545 . 6_555 n
Er2 Ca O2 41.15(10) 5_545 . -1_556 n
Er2 Ca O2 138.85(10) 5_545 . -6_556 n
O1 Ca O1 180.0 3_555 . -3_456 n
O1 Ca O2 82.34(14) 3_555 . 1_555 n
O1 Ca O2 82.34(14) 3_555 . 6_555 n
O1 Ca O2 97.66(14) 3_555 . -1_556 n
O1 Ca O2 97.66(14) 3_555 . -6_556 n
O1 Ca O2 97.66(14) -3_446 . 1_555 n
O1 Ca O2 97.66(14) -3_446 . 6_555 n
O1 Ca O2 82.34(14) -3_446 . -1_556 n
O1 Ca O2 82.34(14) -3_446 . -6_556 n
O2 Ca O2 97.71(21) 1_555 . 6_555 n
O2 Ca O2 180.0 1_555 . -1_556 n
O2 Ca O2 82.29(21) 1_555 . -6_556 n
O2 Ca O2 82.29(21) 6_555 . -1_556 n
O2 Ca O2 180.0 6_555 . -6_556 n
O2 Ca O2 97.71(21) -1_556 . -6_556 n
O1 Er1 O1 180.0 3_555 . -3_456 n
O1 Er1 O2 82.34(14) 3_555 . 1_555 n
O1 Er1 O2 82.34(14) 3_555 . 6_555 n
O1 Er1 O2 97.66(14) 3_555 . -1_556 n
O1 Er1 O2 97.66(14) 3_555 . -6_556 n
O1 Er1 O2 97.66(14) -3_446 . 1_555 n
O1 Er1 O2 97.66(14) -3_446 . 6_555 n
O1 Er1 O2 82.34(14) -3_446 . -1_556 n
O1 Er1 O2 82.34(14) -3_446 . -6_556 n
O2 Er1 O2 97.71(21) 1_555 . 6_555 n
O2 Er1 O2 180.0 1_555 . -1_556 n
O2 Er1 O2 82.29(21) 1_555 . -6_556 n
O2 Er1 O2 82.29(21) 6_555 . -1_556 n
O2 Er1 O2 180.0 6_555 . -6_556 n
O2 Er1 O2 97.71(21) -1_556 . -6_556 n
Ca Er2 Ca 90.0 1_555 . 2_555 n
Ca Er2 Ca 180.0 1_555 . 3_555 n
Ca Er2 Ca 90.0 1_555 . 4_555 n
Ca Er2 O2 38.13(10) 1_555 . 1_555 n
Ca Er2 O2 109.29(9) 1_555 . 2_555 n
Ca Er2 O2 141.87(10) 1_555 . 3_555 n
Ca Er2 O2 70.71(9) 1_555 . 4_555 n
Ca Er2 O2 109.29(9) 1_555 . -5_456 n
Ca Er2 O2 38.13(10) 1_555 . -6_556 n
Ca Er2 O2 70.71(9) 1_555 . -7_546 n
Ca Er2 O2 141.87(10) 1_555 . -8_556 n
Ca Er2 Ca 90.0 2_555 . 3_555 n
Ca Er2 Ca 180.0 2_555 . 4_555 n
Ca Er2 O2 70.71(9) 2_555 . 1_555 n
Ca Er2 O2 38.13(10) 2_555 . 2_555 n
Ca Er2 O2 109.29(9) 2_555 . 3_555 n
Ca Er2 O2 141.87(10) 2_555 . 4_555 n
Ca Er2 O2 141.87(10) 2_555 . -5_456 n
Ca Er2 O2 109.29(9) 2_555 . -6_556 n
Ca Er2 O2 38.13(10) 2_555 . -7_546 n
Ca Er2 O2 70.71(9) 2_555 . -8_556 n
Ca Er2 Ca 90.0 3_555 . 4_555 n
Ca Er2 O2 141.87(10) 3_555 . 1_555 n
Ca Er2 O2 70.71(9) 3_555 . 2_555 n
Ca Er2 O2 38.13(10) 3_555 . 3_555 n
Ca Er2 O2 109.29(9) 3_555 . 4_555 n
Ca Er2 O2 70.71(9) 3_555 . -5_456 n
Ca Er2 O2 141.87(10) 3_555 . -6_556 n
Ca Er2 O2 109.29(9) 3_555 . -7_546 n
Ca Er2 O2 38.13(10) 3_555 . -8_556 n
Ca Er2 O2 109.29(9) 4_555 . 1_555 n
Ca Er2 O2 141.87(10) 4_555 . 2_555 n
Ca Er2 O2 70.71(9) 4_555 . 3_555 n
Ca Er2 O2 38.13(10) 4_555 . 4_555 n
Ca Er2 O2 38.13(10) 4_555 . -5_456 n
Ca Er2 O2 70.71(9) 4_555 . -6_556 n
Ca Er2 O2 141.87(10) 4_555 . -7_546 n
Ca Er2 O2 109.29(9) 4_555 . -8_556 n
O2 Er2 O2 74.21(9) 1_555 . 2_555 n
O2 Er2 O2 117.11(19) 1_555 . 3_555 n
O2 Er2 O2 74.21(9) 1_555 . 4_555 n
O2 Er2 O2 142.37(18) 1_555 . -5_456 n
O2 Er2 O2 76.27(19) 1_555 . -6_556 n
O2 Er2 O2 75.66(17) 1_555 . -7_546 n
O2 Er2 O2 141.41(17) 1_555 . -8_556 n
O2 Er2 O2 74.21(9) 2_555 . 3_555 n
O2 Er2 O2 117.11(19) 2_555 . 4_555 n
O2 Er2 O2 141.41(17) 2_555 . -5_456 n
O2 Er2 O2 142.37(18) 2_555 . -6_556 n
O2 Er2 O2 76.27(19) 2_555 . -7_546 n
O2 Er2 O2 75.66(17) 2_555 . -8_556 n
O2 Er2 O2 74.21(9) 3_555 . 4_555 n
O2 Er2 O2 75.66(17) 3_555 . -5_456 n
O2 Er2 O2 141.41(17) 3_555 . -6_556 n
O2 Er2 O2 142.37(18) 3_555 . -7_546 n
O2 Er2 O2 76.27(19) 3_555 . -8_556 n
O2 Er2 O2 76.27(19) 4_555 . -5_456 n
O2 Er2 O2 75.66(17) 4_555 . -6_556 n
O2 Er2 O2 141.41(17) 4_555 . -7_546 n
O2 Er2 O2 142.37(18) 4_555 . -8_556 n
O2 Er2 O2 74.21(9) -5_456 . -6_556 n
O2 Er2 O2 117.11(19) -5_456 . -7_546 n
O2 Er2 O2 74.21(9) -5_456 . -8_556 n
O2 Er2 O2 74.21(9) -6_556 . -7_546 n
O2 Er2 O2 117.11(19) -6_556 . -8_556 n
O2 Er2 O2 74.21(9) -7_546 . -8_556 n
O1 Ge O1 108.1(4) 1_555 . -4_555 n
O1 Ge O2 104.60(20) 1_555 . 2_555 n
O1 Ge O2 108.54(25) 1_555 . -8_555 n
O1 Ge O2 108.54(25) -4_545 . 2_555 n
O1 Ge O2 104.60(20) -4_545 . -8_555 n
O2 Ge O2 121.94(27) 2_555 . -8_555 n
Ca O1 Er1 0.0 3_555 . 3_555 n
Ca O1 Ge 110.67(20) 3_555 . 1_555 n
Ca O1 Ge 110.67(20) 3_555 . 6_665 n
Er1 O1 Ge 110.67(20) 3_555 . 1_555 n
Er1 O1 Ge 110.67(20) 3_555 . 6_665 n
Ge O1 Ge 127.02(29) 1_555 . 6_665 n
Ca O2 Er1 0.0 1_555 . 1_555 n
Ca O2 Er2 100.72(15) 1_555 . 1_555 n
Ca O2 Ge 128.85(22) 1_555 . 4_555 n
Er1 O2 Er2 100.72(15) 1_555 . 1_555 n
Er1 O2 Ge 128.85(22) 1_555 . 4_555 n
Er2 O2 Ge 129.36(22) 1_555 . 4_555 n

loop_
_geom_bond_atom_site_label_1
_geom_bond_atom_site_label_2
_geom_bond_distance
_geom_bond_site_symmetry_1
_geom_bond_site_symmetry_2
_geom_bond_publ_flag
Ca Er2 3.525650(20) . 1_555 n
Ca Er2 3.525650(20) . 5_545 n
Ca Ge 3.55850(6) . 3_555 n
Ca Ge 3.55850(6) . 3_556 n
Ca Ge 3.55850(6) . 4_555 n
Ca Ge 3.55850(6) . 4_556 n
Ca Ge 3.55850(6) . 7_455 n
Ca Ge 3.55850(6) . 7_456 n
Ca Ge 3.55850(6) . 8_445 n
Ca Ge 3.55850(6) . 8_446 n
Ca O1 2.494(6) . 3_555 n
Ca O1 2.494(6) . -3_446 n
Ca O2 2.216(4) . 1_555 n
Ca O2 2.216(4) . 6_555 n
Ca O2 2.216(4) . -1_556 n
Ca O2 2.216(4) . -6_556 n
Er1 Er2 3.525650(20) . 1_555 n
Er1 Er2 3.525650(20) . 5_545 n
Er1 O1 2.494(6) . 3_555 n
Er1 O1 2.494(6) . -3_446 n
Er1 O2 2.216(4) . 1_555 n
Er1 O2 2.216(4) . 6_555 n
Er1 O2 2.216(4) . -1_556 n
Er1 O2 2.216(4) . -6_556 n
Er2 Ca 3.525650(20) . 1_555 n
Er2 Ca 3.525650(20) . 2_555 n
Er2 Ca 3.525650(20) . 3_555 n
Er2 Ca 3.525650(20) . 4_555 n
Er2 Er1 3.525650(20) . 1_555 n
Er2 Er1 3.525650(20) . 2_555 n
Er2 Er1 3.525650(20) . 3_555 n
Er2 Er1 3.525650(20) . 4_555 n
Er2 O2 2.361(4) . 1_555 n
Er2 O2 2.361(4) . 2_555 n
Er2 O2 2.361(4) . 3_555 n
Er2 O2 2.361(4) . 4_555 n
Er2 O2 2.361(4) . -5_556 n
Er2 O2 2.361(4) . -6_556 n
Er2 O2 2.361(4) . -7_556 n
Er2 O2 2.361(4) . -8_556 n
Ge Ca 3.55850(6) . 2_554 n
Ge Ca 3.55850(6) . 2_555 n
Ge Ca 3.55850(6) . 3_554 n
Ge Ca 3.55850(6) . 3_555 n
Ge O1 1.8056(22) . 1_555 n
Ge O1 1.8056(22) . -4_645 n
Ge O2 1.722(4) . 2_555 n
Ge O2 1.722(4) . -8_555 n
O1 Ca 2.494(6) . 3_555 n
O1 Er1 2.494(6) . 3_555 n
O1 Ge 1.8056(22) . 1_555 n
O1 Ge 1.8056(22) . 6_665 n
O2 Ca 2.216(4) . 1_555 n
O2 Er1 2.216(4) . 1_555 n
O2 Er2 2.361(4) . 1_555 n
O2 Ge 1.722(4) . 4_555 n
